data_7210922
loop_
_publ_author_name
'Yadav, Vitthal N.'
'G\"orbitz, Carl Henrik'

_publ_section_title
;
 Supramolecular 1D ribbons in complexes between a bicyclic-guanidine
 derivative and di- or monocarboxylic acids
;
_journal_issue 36
_journal_name_full CrystEngComm
_journal_page_first 7321
_journal_paper_doi 10.1039/c3ce40960k
_journal_volume 15
_journal_year 2013
_chemical_formula_moiety 'C7 H14 N3, C2 H O4'
_chemical_formula_sum 'C9 H15 N3 O4'
_chemical_formula_weight 229.23
_chemical_name_common 1,5,7-triazabicyclo[4.4.0]dec-5-ene.oxalicacid
_chemical_name_systematic
;
1,3,4,6,7,8-hexahydro-2H-pyrimido[1,2-a]pyrimidinium.hydrogen oxalate
;
_space_group_IT_number 19
_symmetry_cell_setting orthorhombic
_symmetry_space_group_name_Hall 'P 2ac 2ab'
_symmetry_space_group_name_H-M 'P 21 21 21'
_atom_sites_solution_hydrogens geom
_atom_sites_solution_primary direct
_atom_sites_solution_secondary difmap
_audit_creation_method SHELXL-97
_audit_update_record
;
2012-05-31 # Formatted by publCIF
;
_cell_angle_alpha 90.00
_cell_angle_beta 90.00
_cell_angle_gamma 90.00
_cell_formula_units_Z 4
_cell_length_a 7.8795(16)
_cell_length_b 9.760(2)
_cell_length_c 13.612(3)
_cell_measurement_reflns_used 5450
_cell_measurement_temperature 105(2)
_cell_measurement_theta_max 28.9
_cell_measurement_theta_min 2.6
_cell_volume 1046.8(4)
_computing_cell_refinement 'SAINT-Plus (Bruker,2007)'
_computing_data_collection APEX2(Bruker2007)
_computing_data_reduction 'SAINT-Plus (Bruker, 2007)'
_computing_molecular_graphics 'SHELXTL (Sheldrick, 2008)'
_computing_publication_material 'SHELXTL (Sheldrick, 2008)'
_computing_structure_refinement 'SHELXL-97 (Sheldrick, 2008)'
_computing_structure_solution 'SHELXS-97 (Sheldrick, 2008)'
_diffrn_ambient_temperature 105(2)
_diffrn_detector_area_resol_mean 8.3
_diffrn_measured_fraction_theta_full 0.989
_diffrn_measured_fraction_theta_max 0.988
_diffrn_measurement_device_type 'CCD area detector'
_diffrn_measurement_method 'phi and omega scans'
_diffrn_radiation_monochromator graphite
_diffrn_radiation_source 'fine-focus sealed tube'
_diffrn_radiation_type MoK\a
_diffrn_radiation_wavelength 0.71073
_diffrn_reflns_av_R_equivalents 0.0189
_diffrn_reflns_av_sigmaI/netI 0.0172
_diffrn_reflns_limit_h_max 10
_diffrn_reflns_limit_h_min -10
_diffrn_reflns_limit_k_max 13
_diffrn_reflns_limit_k_min -11
_diffrn_reflns_limit_l_max 18
_diffrn_reflns_limit_l_min -17
_diffrn_reflns_number 9443
_diffrn_reflns_theta_full 28.26
_diffrn_reflns_theta_max 28.85
_diffrn_reflns_theta_min 2.57
_exptl_absorpt_coefficient_mu 0.115
_exptl_absorpt_correction_T_max 0.989
_exptl_absorpt_correction_T_min 0.959
_exptl_absorpt_correction_type multi-scan
_exptl_absorpt_process_details '(SADABS; Bruker, 2007)'
_exptl_crystal_colour colourless
_exptl_crystal_density_diffrn 1.455
_exptl_crystal_density_method 'not measured'
_exptl_crystal_description blocks
_exptl_crystal_F_000 488
_exptl_crystal_size_max 0.90
_exptl_crystal_size_mid 0.30
_exptl_crystal_size_min 0.10
_refine_diff_density_max 0.288
_refine_diff_density_min -0.175
_refine_diff_density_rms 0.040
_refine_ls_abs_structure_details 'Flack H D (1983), Acta Cryst. A39, 876-881'
_refine_ls_abs_structure_Flack -0.6(8)
_refine_ls_extinction_method none
_refine_ls_goodness_of_fit_ref 1.038
_refine_ls_hydrogen_treatment mixed
_refine_ls_matrix_type full
_refine_ls_number_parameters 154
_refine_ls_number_reflns 1592
_refine_ls_number_restraints 0
_refine_ls_restrained_S_all 1.038
_refine_ls_R_factor_all 0.0304
_refine_ls_R_factor_gt 0.0278
_refine_ls_shift/su_max 0.000
_refine_ls_shift/su_mean 0.000
_refine_ls_structure_factor_coef Fsqd
_refine_ls_weighting_details 'calc w=1/[\s^2^(Fo^2^)+(0.0393P)^2^+0.1836P] where P=(Fo^2^+2Fc^2^)/3'
_refine_ls_weighting_scheme calc
_refine_ls_wR_factor_gt 0.0692
_refine_ls_wR_factor_ref 0.0710
_reflns_number_gt 1536
_reflns_number_total 1592
_reflns_threshold_expression >2sigma(I)
_cod_data_source_file c3ce40960k.txt
_cod_data_source_block vny118
_cod_original_sg_symbol_H-M P2(1)2(1)2(1)
_cod_database_code 7210922
_publcif_info_exptl_table_max_cols 6

loop_
_symmetry_equiv_pos_as_xyz
'x, y, z'
'-x+1/2, -y, z+1/2'
'-x, y+1/2, -z+1/2'
'x+1/2, -y+1/2, -z'

loop_
_atom_site_label
_atom_site_type_symbol
_atom_site_fract_x
_atom_site_fract_y
_atom_site_fract_z
_atom_site_U_iso_or_equiv
_atom_site_adp_type
_atom_site_occupancy
_atom_site_symmetry_multiplicity
_atom_site_calc_flag
_atom_site_refinement_flags
N1 N 0.69875(13) 0.62799(10) 0.60615(7) 0.0190(2) Uani 1 1 d .
H1 H 0.643(2) 0.5744(16) 0.5682(11) 0.023 Uiso 1 1 d .
N2 N 0.70391(12) 0.83116(10) 0.69491(7) 0.01628(19) Uani 1 1 d .
N3 N 0.45329(12) 0.75010(10) 0.62681(7) 0.0182(2) Uani 1 1 d .
H3 H 0.4009(19) 0.6879(16) 0.5911(11) 0.022 Uiso 1 1 d .
C1 C 0.88095(15) 0.60622(13) 0.61466(8) 0.0203(2) Uani 1 1 d .
H11 H 0.9401 0.6489 0.5583 0.024 Uiso 1 1 calc R
H12 H 0.9063 0.5069 0.6144 0.024 Uiso 1 1 calc R
C2 C 0.94195(15) 0.66994(12) 0.71001(9) 0.0201(2) Uani 1 1 d .
H21 H 1.0672 0.6645 0.7138 0.024 Uiso 1 1 calc R
H22 H 0.8940 0.6192 0.7665 0.024 Uiso 1 1 calc R
C3 C 0.88609(14) 0.81860(12) 0.71419(8) 0.0189(2) Uani 1 1 d .
H31 H 0.9120 0.8567 0.7799 0.023 Uiso 1 1 calc R
H32 H 0.9500 0.8723 0.6648 0.023 Uiso 1 1 calc R
C4 C 0.62372(16) 0.96028(12) 0.72522(9) 0.0211(2) Uani 1 1 d .
H41 H 0.7071 1.0358 0.7197 0.025 Uiso 1 1 calc R
H42 H 0.5884 0.9535 0.7948 0.025 Uiso 1 1 calc R
C5 C 0.47074(15) 0.99231(12) 0.66232(8) 0.0194(2) Uani 1 1 d .
H51 H 0.5072 1.0148 0.5946 0.023 Uiso 1 1 calc R
H52 H 0.4092 1.0722 0.6895 0.023 Uiso 1 1 calc R
C6 C 0.35556(15) 0.86781(12) 0.66117(8) 0.0193(2) Uani 1 1 d .
H61 H 0.3114 0.8500 0.7280 0.023 Uiso 1 1 calc R
H62 H 0.2580 0.8842 0.6169 0.023 Uiso 1 1 calc R
C7 C 0.61965(14) 0.73828(11) 0.64221(8) 0.0155(2) Uani 1 1 d .
O1 O 0.51845(11) 0.45010(8) 0.47825(6) 0.02107(18) Uani 1 1 d .
O2 O 0.27393(10) 0.54537(9) 0.52422(6) 0.02280(19) Uani 1 1 d .
O3 O 0.27815(13) 0.25266(10) 0.39801(6) 0.0304(2) Uani 1 1 d .
O4 O 0.18400(13) 0.27015(10) 0.55253(7) 0.0292(2) Uani 1 1 d .
H4O H 0.126(3) 0.194(2) 0.5361(13) 0.044 Uiso 1 1 d .
C8 C 0.36095(15) 0.44823(12) 0.49535(8) 0.0169(2) Uani 1 1 d .
C9 C 0.26977(14) 0.31112(12) 0.47587(8) 0.0178(2) Uani 1 1 d .

loop_
_atom_site_aniso_label
_atom_site_aniso_U_11
_atom_site_aniso_U_22
_atom_site_aniso_U_33
_atom_site_aniso_U_23
_atom_site_aniso_U_13
_atom_site_aniso_U_12
N1 0.0183(5) 0.0177(4) 0.0211(5) -0.0045(4) -0.0037(4) -0.0008(4)
N2 0.0157(5) 0.0170(4) 0.0162(4) -0.0018(3) -0.0016(4) -0.0013(4)
N3 0.0159(5) 0.0164(4) 0.0221(5) -0.0023(4) -0.0024(4) -0.0022(4)
C1 0.0183(6) 0.0206(5) 0.0221(6) -0.0006(4) -0.0008(5) 0.0025(5)
C2 0.0157(5) 0.0231(5) 0.0215(5) 0.0036(4) -0.0039(4) 0.0000(4)
C3 0.0163(5) 0.0200(5) 0.0204(5) 0.0016(4) -0.0034(4) -0.0028(4)
C4 0.0226(6) 0.0189(5) 0.0218(5) -0.0059(4) -0.0023(4) 0.0008(5)
C5 0.0190(5) 0.0180(5) 0.0213(5) -0.0024(4) 0.0008(4) 0.0020(4)
C6 0.0156(5) 0.0223(5) 0.0201(5) -0.0001(4) 0.0027(4) 0.0008(4)
C7 0.0173(5) 0.0161(5) 0.0132(4) 0.0021(4) -0.0001(4) -0.0032(4)
O1 0.0181(4) 0.0182(4) 0.0269(4) -0.0027(4) -0.0025(3) -0.0006(3)
O2 0.0200(4) 0.0193(4) 0.0291(4) -0.0064(4) -0.0038(4) 0.0013(3)
O3 0.0443(6) 0.0254(5) 0.0215(4) -0.0068(4) 0.0038(4) -0.0098(4)
O4 0.0371(6) 0.0277(5) 0.0227(4) -0.0076(4) 0.0085(4) -0.0151(4)
C8 0.0200(5) 0.0165(5) 0.0142(5) 0.0003(4) -0.0044(4) -0.0002(4)
C9 0.0175(5) 0.0165(5) 0.0195(5) -0.0005(4) -0.0029(4) -0.0006(4)

loop_
_atom_type_symbol
_atom_type_description
_atom_type_scat_dispersion_real
_atom_type_scat_dispersion_imag
_atom_type_scat_source
C C 0.0033 0.0016 'International Tables Vol C Tables 4.2.6.8 and 6.1.1.4'
H H 0.0000 0.0000 'International Tables Vol C Tables 4.2.6.8 and 6.1.1.4'
N N 0.0061 0.0033 'International Tables Vol C Tables 4.2.6.8 and 6.1.1.4'
O O 0.0106 0.0060 'International Tables Vol C Tables 4.2.6.8 and 6.1.1.4'

loop_
_geom_angle_atom_site_label_1
_geom_angle_atom_site_label_2
_geom_angle_atom_site_label_3
_geom_angle
C7 N1 C1 123.22(10)
C7 N1 H1 118.2(11)
C1 N1 H1 117.7(11)
C7 N2 C3 121.85(10)
C7 N2 C4 121.35(10)
C3 N2 C4 116.31(9)
C7 N3 C6 122.45(10)
C7 N3 H3 119.2(10)
C6 N3 H3 118.2(10)
N1 C1 C2 108.70(10)
N1 C1 H11 109.9
C2 C1 H11 109.9
N1 C1 H12 109.9
C2 C1 H12 109.9
H11 C1 H12 108.3
C1 C2 C3 109.40(9)
C1 C2 H21 109.8
C3 C2 H21 109.8
C1 C2 H22 109.8
C3 C2 H22 109.8
H21 C2 H22 108.2
N2 C3 C2 110.96(9)
N2 C3 H31 109.4
C2 C3 H31 109.4
N2 C3 H32 109.4
C2 C3 H32 109.4
H31 C3 H32 108.0
N2 C4 C5 111.19(9)
N2 C4 H41 109.4
C5 C4 H41 109.4
N2 C4 H42 109.4
C5 C4 H42 109.4
H41 C4 H42 108.0
C4 C5 C6 108.50(10)
C4 C5 H51 110.0
C6 C5 H51 110.0
C4 C5 H52 110.0
C6 C5 H52 110.0
H51 C5 H52 108.4
N3 C6 C5 108.55(9)
N3 C6 H61 110.0
C5 C6 H61 110.0
N3 C6 H62 110.0
C5 C6 H62 110.0
H61 C6 H62 108.4
N3 C7 N2 121.05(11)
N3 C7 N1 118.06(11)
N2 C7 N1 120.85(11)
C9 O4 H4O 108.5(12)
O2 C8 O1 126.40(11)
O2 C8 C9 117.55(10)
O1 C8 C9 116.03(10)
O3 C9 O4 125.86(11)
O3 C9 C8 122.44(11)
O4 C9 C8 111.69(10)

loop_
_geom_bond_atom_site_label_1
_geom_bond_atom_site_label_2
_geom_bond_distance
N1 C7 1.3373(15)
N1 C1 1.4559(15)
N1 H1 0.857(16)
N2 C7 1.3331(14)
N2 C3 1.4644(15)
N2 C4 1.4689(15)
N3 C7 1.3325(15)
N3 C6 1.4600(15)
N3 H3 0.881(16)
C1 C2 1.5173(16)
C1 H11 0.9900
C1 H12 0.9900
C2 C3 1.5173(17)
C2 H21 0.9900
C2 H22 0.9900
C3 H31 0.9900
C3 H32 0.9900
C4 C5 1.5112(16)
C4 H41 0.9900
C4 H42 0.9900
C5 C6 1.5168(17)
C5 H51 0.9900
C5 H52 0.9900
C6 H61 0.9900
C6 H62 0.9900
O1 C8 1.2628(14)
O2 C8 1.2343(15)
O3 C9 1.2055(15)
O4 C9 1.3059(15)
O4 H4O 0.90(2)
C8 C9 1.5418(16)

loop_
_geom_hbond_atom_site_label_D
_geom_hbond_atom_site_label_H
_geom_hbond_atom_site_label_A
_geom_hbond_distance_DH
_geom_hbond_distance_HA
_geom_hbond_distance_DA
_geom_hbond_angle_DHA
_geom_hbond_site_symmetry_A
N1 H1 O1 0.857(16) 1.983(16) 2.8396(14) 178.6(15) .
N3 H3 O2 0.881(16) 1.940(16) 2.8179(13) 174.3(14) .
O4 H4O O1 0.90(2) 1.65(2) 2.5492(13) 172.4(18) 4_456

loop_
_geom_torsion_atom_site_label_1
_geom_torsion_atom_site_label_2
_geom_torsion_atom_site_label_3
_geom_torsion_atom_site_label_4
_geom_torsion
C7 N1 C1 C2 32.00(14)
N1 C1 C2 C3 -53.68(12)
C7 N2 C3 C2 -25.70(14)
C4 N2 C3 C2 162.24(9)
C1 C2 C3 N2 51.50(12)
C7 N2 C4 C5 -19.73(15)
C3 N2 C4 C5 152.38(10)
N2 C4 C5 C6 51.73(12)
C7 N3 C6 C5 30.18(14)
C4 C5 C6 N3 -55.98(12)
C6 N3 C7 N2 3.62(16)
C6 N3 C7 N1 -178.65(10)
C3 N2 C7 N3 178.83(10)
C4 N2 C7 N3 -9.50(16)
C3 N2 C7 N1 1.17(16)
C4 N2 C7 N1 172.83(10)
C1 N1 C7 N3 177.44(10)
C1 N1 C7 N2 -4.83(16)
O2 C8 C9 O3 124.68(13)
O1 C8 C9 O3 -54.13(15)
O2 C8 C9 O4 -54.56(14)
O1 C8 C9 O4 126.63(11)

loop_
_publcif_info_datablock.publ_exptl
_publcif_info_datablock.publ_geom
_publcif_info_datablock.structure
y y y
